data_7109899
loop_
_publ_author_name
'Liliang Wang'
'Weifeng Chen'
'Zhifang Li'
'Xu-Qiong Xiao'
'Guoqiao Lai'
'Xupeng Liu'
'Zheng Xu'
'Mitsuo Kira'

_publ_section_title
;
 Reactions of an isolable dialkylsilylene with aromatic nitriles providing
 a new type of heterosilole
;
_journal_name_full Chem.Commun.
_journal_page_first 9776
_journal_paper_doi 10.1039/c3cc45663c
_journal_volume 49
_journal_year 2013
_chemical_formula_sum 'C32 H54 N2 O2 Si5'
_chemical_formula_weight 639.22
_chemical_name_systematic
; 
 ? 
;
_space_group_IT_number 14
_symmetry_cell_setting monoclinic
_symmetry_space_group_name_Hall '-P 2ybc'
_symmetry_space_group_name_H-M 'P 1 21/c 1'
_atom_sites_solution_hydrogens geom
_atom_sites_solution_primary direct
_atom_sites_solution_secondary difmap
_audit_creation_method SHELXL-97
_cell_angle_alpha 90.00
_cell_angle_beta 102.677(2)
_cell_angle_gamma 90.00
_cell_formula_units_Z 4
_cell_length_a 17.9250(19)
_cell_length_b 19.611(2)
_cell_length_c 11.0217(12)
_cell_measurement_reflns_used 3589
_cell_measurement_temperature 296(2)
_cell_measurement_theta_max 22.82
_cell_measurement_theta_min 2.38
_cell_volume 3780.0(7)
_computing_cell_refinement 'Bruker SAINT'
_computing_data_collection 'Bruker APEX2'
_computing_data_reduction 'Bruker SAINT'
_computing_molecular_graphics 'Bruker SHELXTL'
_computing_publication_material 'Bruker SHELXTL'
_computing_structure_refinement 'SHELXL-97 (Sheldrick, 2008)'
_computing_structure_solution 'SHELXS-97 (Sheldrick, 2008)'
_diffrn_ambient_temperature 296(2)
_diffrn_measured_fraction_theta_full 0.997
_diffrn_measured_fraction_theta_max 0.997
_diffrn_measurement_device_type 'Bruker APEX-II CCD'
_diffrn_measurement_method '\f and \w scans'
_diffrn_radiation_monochromator graphite
_diffrn_radiation_source 'fine-focus sealed tube'
_diffrn_radiation_type MoK\a
_diffrn_radiation_wavelength 0.71073
_diffrn_reflns_av_R_equivalents 0.0507
_diffrn_reflns_av_sigmaI/netI 0.0582
_diffrn_reflns_limit_h_max 20
_diffrn_reflns_limit_h_min -21
_diffrn_reflns_limit_k_max 23
_diffrn_reflns_limit_k_min -23
_diffrn_reflns_limit_l_max 13
_diffrn_reflns_limit_l_min -13
_diffrn_reflns_number 20530
_diffrn_reflns_theta_full 25.00
_diffrn_reflns_theta_max 25.00
_diffrn_reflns_theta_min 1.56
_exptl_absorpt_coefficient_mu 0.218
_exptl_absorpt_correction_T_max 0.9476
_exptl_absorpt_correction_T_min 0.9376
_exptl_absorpt_correction_type multi-scan
_exptl_absorpt_process_details sadabs
_exptl_crystal_colour colorless
_exptl_crystal_density_diffrn 1.123
_exptl_crystal_density_method 'not measured'
_exptl_crystal_description block
_exptl_crystal_F_000 1384
_exptl_crystal_size_max 0.30
_exptl_crystal_size_mid 0.25
_exptl_crystal_size_min 0.25
_refine_diff_density_max 0.511
_refine_diff_density_min -0.200
_refine_diff_density_rms 0.050
_refine_ls_extinction_method none
_refine_ls_goodness_of_fit_ref 0.913
_refine_ls_hydrogen_treatment constr
_refine_ls_matrix_type full
_refine_ls_number_parameters 384
_refine_ls_number_reflns 6639
_refine_ls_number_restraints 0
_refine_ls_restrained_S_all 0.913
_refine_ls_R_factor_all 0.0986
_refine_ls_R_factor_gt 0.0561
_refine_ls_shift/su_max 0.042
_refine_ls_shift/su_mean 0.001
_refine_ls_structure_factor_coef Fsqd
_refine_ls_weighting_details 'calc w=1/[\s^2^(Fo^2^)+(0.1105P)^2^+1.6640P] where P=(Fo^2^+2Fc^2^)/3'
_refine_ls_weighting_scheme calc
_refine_ls_wR_factor_gt 0.1520
_refine_ls_wR_factor_ref 0.1871
_reflns_number_gt 4116
_reflns_number_total 6639
_reflns_threshold_expression >2sigma(I)
_cod_data_source_file c3cc45663c.txt
_cod_data_source_block f121009a
_cod_original_cell_volume 3779.9(7)
_cod_original_sg_symbol_H-M P2(1)/c
_cod_database_code 7109899

loop_
_symmetry_equiv_pos_as_xyz
'x, y, z'
'-x, y+1/2, -z+1/2'
'-x, -y, -z'
'x, -y-1/2, z-1/2'

loop_
_atom_site_label
_atom_site_type_symbol
_atom_site_fract_x
_atom_site_fract_y
_atom_site_fract_z
_atom_site_U_iso_or_equiv
_atom_site_adp_type
_atom_site_occupancy
_atom_site_symmetry_multiplicity
_atom_site_calc_flag
_atom_site_refinement_flags
Si1 Si 0.72847(5) 0.98551(4) 0.35824(8) 0.0434(2) Uani 1 1 d .
Si2 Si 0.61043(7) 0.85550(6) 0.36486(13) 0.0767(4) Uani 1 1 d .
Si3 Si 0.63445(6) 0.91884(6) 0.11756(10) 0.0638(3) Uani 1 1 d .
Si4 Si 0.69136(7) 1.14312(5) 0.37591(11) 0.0685(3) Uani 1 1 d .
Si5 Si 0.74499(7) 1.06082(6) 0.62218(10) 0.0666(3) Uani 1 1 d .
C18 C 0.8295(2) 0.94119(17) 0.4124(3) 0.0524(8) Uani 1 1 d .
C17 C 0.83564(19) 1.01295(17) 0.2528(3) 0.0512(8) Uani 1 1 d .
O1 O 1.01164(18) 1.13650(17) -0.0462(3) 0.0964(10) Uani 1 1 d .
O2 O 0.9478(2) 0.74792(18) 0.7780(3) 0.1131(12) Uani 1 1 d .
C1 C 0.63663(18) 0.93747(16) 0.2903(3) 0.0502(8) Uani 1 1 d .
C2 C 0.57789(19) 0.9941(2) 0.3101(4) 0.0626(10) Uani 1 1 d .
H2A H 0.5713 1.0269 0.2427 0.075 Uiso 1 1 calc R
H2B H 0.5286 0.9731 0.3085 0.075 Uiso 1 1 calc R
C3 C 0.6058(2) 1.0311(2) 0.4348(4) 0.0640(10) Uani 1 1 d .
H3A H 0.6013 1.0008 0.5025 0.077 Uiso 1 1 calc R
H3B H 0.5738 1.0706 0.4382 0.077 Uiso 1 1 calc R
C4 C 0.69172(18) 1.05436(17) 0.4509(3) 0.0510(8) Uani 1 1 d .
C5 C 0.6102(3) 0.8595(2) 0.5354(5) 0.0936(15) Uani 1 1 d .
H5A H 0.6021 0.8146 0.5648 0.140 Uiso 1 1 calc R
H5B H 0.5700 0.8892 0.5478 0.140 Uiso 1 1 calc R
H5C H 0.6585 0.8767 0.5805 0.140 Uiso 1 1 calc R
C6 C 0.6721(3) 0.7821(2) 0.3378(5) 0.1120(18) Uani 1 1 d .
H6A H 0.6626 0.7436 0.3860 0.168 Uiso 1 1 calc R
H6B H 0.7249 0.7949 0.3623 0.168 Uiso 1 1 calc R
H6C H 0.6602 0.7703 0.2511 0.168 Uiso 1 1 calc R
C7 C 0.5069(3) 0.8328(3) 0.3011(6) 0.140(3) Uani 1 1 d .
H7A H 0.4947 0.8392 0.2126 0.209 Uiso 1 1 calc R
H7B H 0.4749 0.8616 0.3384 0.209 Uiso 1 1 calc R
H7C H 0.4985 0.7860 0.3199 0.209 Uiso 1 1 calc R
C8 C 0.7264(2) 0.8788(3) 0.0994(4) 0.0905(14) Uani 1 1 d .
H8A H 0.7157 0.8440 0.0368 0.136 Uiso 1 1 calc R
H8B H 0.7519 0.8590 0.1771 0.136 Uiso 1 1 calc R
H8C H 0.7586 0.9130 0.0752 0.136 Uiso 1 1 calc R
C9 C 0.5574(3) 0.8584(2) 0.0384(5) 0.0951(16) Uani 1 1 d .
H9A H 0.5085 0.8745 0.0487 0.143 Uiso 1 1 calc R
H9B H 0.5669 0.8139 0.0747 0.143 Uiso 1 1 calc R
H9C H 0.5573 0.8560 -0.0486 0.143 Uiso 1 1 calc R
C10 C 0.6170(3) 0.9959(2) 0.0176(4) 0.0814(13) Uani 1 1 d .
H10A H 0.6062 0.9825 -0.0682 0.122 Uiso 1 1 calc R
H10B H 0.6615 1.0245 0.0348 0.122 Uiso 1 1 calc R
H10C H 0.5741 1.0206 0.0346 0.122 Uiso 1 1 calc R
C11 C 0.7896(3) 1.1787(3) 0.3913(5) 0.1119(19) Uani 1 1 d .
H11A H 0.8216 1.1453 0.3641 0.168 Uiso 1 1 calc R
H11B H 0.8105 1.1901 0.4767 0.168 Uiso 1 1 calc R
H11C H 0.7872 1.2189 0.3410 0.168 Uiso 1 1 calc R
C12 C 0.6437(3) 1.1502(2) 0.2091(4) 0.0875(14) Uani 1 1 d .
H12A H 0.6420 1.1972 0.1843 0.131 Uiso 1 1 calc R
H12B H 0.5926 1.1326 0.1966 0.131 Uiso 1 1 calc R
H12C H 0.6719 1.1244 0.1602 0.131 Uiso 1 1 calc R
C13 C 0.6307(4) 1.2044(3) 0.4443(6) 0.148(3) Uani 1 1 d .
H13A H 0.6138 1.2407 0.3864 0.221 Uiso 1 1 calc R
H13B H 0.6604 1.2229 0.5204 0.221 Uiso 1 1 calc R
H13C H 0.5872 1.1807 0.4609 0.221 Uiso 1 1 calc R
C14 C 0.7206(4) 1.1378(3) 0.7046(5) 0.140(3) Uani 1 1 d .
H14A H 0.7525 1.1396 0.7867 0.210 Uiso 1 1 calc R
H14B H 0.6679 1.1356 0.7101 0.210 Uiso 1 1 calc R
H14C H 0.7286 1.1780 0.6593 0.210 Uiso 1 1 calc R
C15 C 0.7244(4) 0.9897(3) 0.7221(4) 0.141(3) Uani 1 1 d .
H15A H 0.7399 0.9472 0.6918 0.211 Uiso 1 1 calc R
H15B H 0.6706 0.9884 0.7199 0.211 Uiso 1 1 calc R
H15C H 0.7522 0.9968 0.8061 0.211 Uiso 1 1 calc R
C16 C 0.8504(2) 1.0610(3) 0.6374(4) 0.0914(14) Uani 1 1 d .
H16A H 0.8622 1.0791 0.5629 0.137 Uiso 1 1 calc R
H16B H 0.8694 1.0152 0.6501 0.137 Uiso 1 1 calc R
H16C H 0.8740 1.0887 0.7071 0.137 Uiso 1 1 calc R
N2 N 0.76390(15) 1.02740(15) 0.2417(3) 0.0551(7) Uani 1 1 d .
N1 N 0.87304(16) 0.96470(15) 0.3455(3) 0.0566(7) Uani 1 1 d .
C19 C 0.88270(19) 1.04356(19) 0.1760(3) 0.0563(9) Uani 1 1 d .
C20 C 0.9605(2) 1.0302(2) 0.1951(3) 0.0631(10) Uani 1 1 d .
H20 H 0.9829 1.0006 0.2586 0.076 Uiso 1 1 calc R
C21 C 1.0053(2) 1.0594(2) 0.1231(4) 0.0702(11) Uani 1 1 d .
H21 H 1.0572 1.0492 0.1374 0.084 Uiso 1 1 calc R
C22 C 0.9726(2) 1.1046(2) 0.0281(4) 0.0657(10) Uani 1 1 d .
C23 C 0.8956(2) 1.1182(2) 0.0089(4) 0.0778(12) Uani 1 1 d .
H23 H 0.8734 1.1484 -0.0537 0.093 Uiso 1 1 calc R
C24 C 0.8513(2) 1.0883(2) 0.0797(3) 0.0684(11) Uani 1 1 d .
H24 H 0.7993 1.0979 0.0636 0.082 Uiso 1 1 calc R
C25 C 1.0920(3) 1.1296(3) -0.0235(5) 0.0986(16) Uani 1 1 d .
H25A H 1.1147 1.1493 0.0558 0.148 Uiso 1 1 calc R
H25B H 1.1108 1.1528 -0.0876 0.148 Uiso 1 1 calc R
H25C H 1.1052 1.0822 -0.0233 0.148 Uiso 1 1 calc R
C26 C 0.8600(2) 0.89064(18) 0.5066(3) 0.0564(9) Uani 1 1 d .
C27 C 0.8169(3) 0.8564(2) 0.5744(4) 0.0828(13) Uani 1 1 d .
H27 H 0.7649 0.8659 0.5599 0.099 Uiso 1 1 calc R
C28 C 0.8459(3) 0.8093(3) 0.6615(4) 0.0894(14) Uani 1 1 d .
H28 H 0.8135 0.7872 0.7042 0.107 Uiso 1 1 calc R
C29 C 0.9221(3) 0.7937(2) 0.6878(4) 0.0804(13) Uani 1 1 d .
C30 C 0.9687(3) 0.8265(3) 0.6220(4) 0.0927(14) Uani 1 1 d .
H30 H 1.0206 0.8161 0.6369 0.111 Uiso 1 1 calc R
C31 C 0.9386(2) 0.8739(2) 0.5355(4) 0.0843(13) Uani 1 1 d .
H31 H 0.9711 0.8964 0.4934 0.101 Uiso 1 1 calc R
C32 C 1.0250(4) 0.7289(3) 0.8083(5) 0.128(2) Uani 1 1 d .
H32A H 1.0395 0.7108 0.7359 0.192 Uiso 1 1 calc R
H32B H 1.0327 0.6949 0.8724 0.192 Uiso 1 1 calc R
H32C H 1.0559 0.7681 0.8373 0.192 Uiso 1 1 calc R

loop_
_atom_site_aniso_label
_atom_site_aniso_U_11
_atom_site_aniso_U_22
_atom_site_aniso_U_33
_atom_site_aniso_U_23
_atom_site_aniso_U_13
_atom_site_aniso_U_12
Si1 0.0372(5) 0.0413(5) 0.0501(5) 0.0023(4) 0.0060(4) 0.0025(4)
Si2 0.0670(7) 0.0574(7) 0.1009(9) 0.0061(6) 0.0081(6) -0.0187(6)
Si3 0.0509(6) 0.0665(7) 0.0683(7) -0.0168(5) 0.0007(5) 0.0058(5)
Si4 0.0815(8) 0.0427(6) 0.0757(7) 0.0004(5) 0.0050(6) 0.0072(5)
Si5 0.0729(7) 0.0658(7) 0.0569(6) -0.0099(5) 0.0051(5) 0.0080(6)
C18 0.055(2) 0.0445(19) 0.0538(19) -0.0036(16) 0.0036(16) 0.0008(16)
C17 0.0470(19) 0.052(2) 0.0509(18) -0.0031(16) 0.0018(14) 0.0049(16)
O1 0.084(2) 0.111(3) 0.107(2) 0.0334(19) 0.0492(19) 0.0062(18)
O2 0.142(3) 0.092(2) 0.095(2) 0.029(2) 0.005(2) 0.022(2)
C1 0.0388(17) 0.0453(19) 0.065(2) -0.0018(16) 0.0073(15) -0.0016(14)
C2 0.0388(18) 0.065(2) 0.084(3) -0.007(2) 0.0130(17) 0.0028(17)
C3 0.051(2) 0.067(2) 0.077(2) -0.001(2) 0.0215(18) 0.0094(18)
C4 0.0475(18) 0.050(2) 0.0550(19) -0.0024(16) 0.0100(15) 0.0035(15)
C5 0.086(3) 0.086(3) 0.113(4) 0.025(3) 0.031(3) -0.021(3)
C6 0.153(5) 0.051(3) 0.125(4) 0.001(3) 0.016(4) 0.001(3)
C7 0.089(4) 0.156(6) 0.163(6) 0.016(5) 0.004(4) -0.074(4)
C8 0.071(3) 0.104(4) 0.093(3) -0.036(3) 0.010(2) 0.021(3)
C9 0.075(3) 0.084(3) 0.109(4) -0.033(3) -0.018(3) 0.000(2)
C10 0.077(3) 0.101(3) 0.063(2) -0.002(2) 0.009(2) 0.008(3)
C11 0.111(4) 0.073(3) 0.130(4) 0.025(3) -0.022(3) -0.036(3)
C12 0.088(3) 0.063(3) 0.101(3) 0.026(2) 0.000(3) 0.012(2)
C13 0.230(8) 0.090(4) 0.133(5) 0.007(4) 0.061(5) 0.084(5)
C14 0.156(5) 0.153(6) 0.087(3) -0.057(4) -0.024(3) 0.077(4)
C15 0.208(7) 0.154(6) 0.059(3) 0.011(3) 0.026(4) -0.039(5)
C16 0.074(3) 0.102(4) 0.084(3) 0.002(3) -0.011(2) 0.010(3)
N2 0.0451(16) 0.0600(18) 0.0587(17) 0.0052(14) 0.0078(13) 0.0018(13)
N1 0.0515(17) 0.0589(18) 0.0593(17) 0.0013(15) 0.0121(14) 0.0047(14)
C19 0.0485(19) 0.062(2) 0.058(2) -0.0002(18) 0.0115(16) 0.0019(17)
C20 0.047(2) 0.074(3) 0.065(2) 0.005(2) 0.0060(17) 0.0075(18)
C21 0.052(2) 0.081(3) 0.078(3) 0.007(2) 0.017(2) 0.007(2)
C22 0.059(2) 0.072(3) 0.070(2) 0.002(2) 0.0240(19) 0.001(2)
C23 0.066(3) 0.096(3) 0.074(3) 0.026(2) 0.020(2) 0.009(2)
C24 0.049(2) 0.087(3) 0.068(2) 0.015(2) 0.0089(18) 0.009(2)
C25 0.078(3) 0.103(4) 0.129(4) 0.015(3) 0.053(3) 0.003(3)
C26 0.061(2) 0.050(2) 0.060(2) -0.0066(17) 0.0168(17) -0.0063(17)
C27 0.071(3) 0.095(3) 0.078(3) 0.023(3) 0.006(2) -0.008(2)
C28 0.084(3) 0.094(3) 0.087(3) 0.030(3) 0.011(2) -0.013(3)
C29 0.118(4) 0.054(2) 0.062(2) 0.007(2) 0.002(2) 0.014(2)
C30 0.087(3) 0.099(4) 0.094(3) 0.021(3) 0.024(3) 0.032(3)
C31 0.069(3) 0.090(3) 0.095(3) 0.029(3) 0.021(2) 0.027(2)
C32 0.177(6) 0.096(4) 0.089(4) 0.008(3) -0.018(4) 0.058(4)

loop_
_atom_type_symbol
_atom_type_description
_atom_type_scat_dispersion_real
_atom_type_scat_dispersion_imag
_atom_type_scat_source
C C 0.0033 0.0016 'International Tables Vol C Tables 4.2.6.8 and 6.1.1.4'
H H 0.0000 0.0000 'International Tables Vol C Tables 4.2.6.8 and 6.1.1.4'
N N 0.0061 0.0033 'International Tables Vol C Tables 4.2.6.8 and 6.1.1.4'
O O 0.0106 0.0060 'International Tables Vol C Tables 4.2.6.8 and 6.1.1.4'
Si Si 0.0817 0.0704 'International Tables Vol C Tables 4.2.6.8 and 6.1.1.4'

loop_
_geom_angle_atom_site_label_1
_geom_angle_atom_site_label_2
_geom_angle_atom_site_label_3
_geom_angle
N2 Si1 C4 106.56(15)
N2 Si1 C1 111.35(14)
C4 Si1 C1 101.06(15)
N2 Si1 C18 88.41(14)
C4 Si1 C18 123.59(14)
C1 Si1 C18 123.85(14)
C6 Si2 C5 108.7(2)
C6 Si2 C7 108.9(3)
C5 Si2 C7 99.5(3)
C6 Si2 C1 111.6(2)
C5 Si2 C1 116.70(18)
C7 Si2 C1 110.7(2)
C10 Si3 C8 108.4(2)
C10 Si3 C9 103.1(2)
C8 Si3 C9 105.1(2)
C10 Si3 C1 113.28(17)
C8 Si3 C1 110.87(18)
C9 Si3 C1 115.5(2)
C12 Si4 C11 106.4(2)
C12 Si4 C13 99.7(2)
C11 Si4 C13 109.9(3)
C12 Si4 C4 116.77(18)
C11 Si4 C4 112.60(19)
C13 Si4 C4 110.6(2)
C16 Si5 C14 107.3(3)
C16 Si5 C15 106.1(3)
C14 Si5 C15 102.7(3)
C16 Si5 C4 111.37(19)
C14 Si5 C4 114.4(2)
C15 Si5 C4 114.2(2)
N1 C18 C26 118.6(3)
N1 C18 Si1 107.7(2)
C26 C18 Si1 133.7(3)
N2 C17 N1 120.5(3)
N2 C17 C19 123.1(3)
N1 C17 C19 116.4(3)
C22 O1 C25 119.7(4)
C29 O2 C32 121.0(5)
C2 C1 Si1 98.2(2)
C2 C1 Si2 107.3(2)
Si1 C1 Si2 121.36(18)
C2 C1 Si3 113.6(2)
Si1 C1 Si3 108.10(17)
Si2 C1 Si3 108.14(16)
C3 C2 C1 111.1(3)
C2 C3 C4 110.8(3)
C3 C4 Si1 100.3(2)
C3 C4 Si5 113.1(2)
Si1 C4 Si5 114.79(17)
C3 C4 Si4 107.6(2)
Si1 C4 Si4 112.39(17)
Si5 C4 Si4 108.41(17)
C17 N2 Si1 109.8(2)
C18 N1 C17 113.5(3)
C20 C19 C24 117.2(3)
C20 C19 C17 121.8(3)
C24 C19 C17 121.0(3)
C21 C20 C19 122.0(4)
C20 C21 C22 119.7(4)
O1 C22 C23 117.1(4)
O1 C22 C21 124.3(4)
C23 C22 C21 118.6(4)
C24 C23 C22 121.3(4)
C23 C24 C19 121.2(4)
C27 C26 C31 114.7(4)
C27 C26 C18 124.0(4)
C31 C26 C18 121.3(3)
C28 C27 C26 123.4(4)
C27 C28 C29 120.9(4)
O2 C29 C28 118.1(5)
O2 C29 C30 123.4(5)
C28 C29 C30 118.4(4)
C31 C30 C29 119.7(4)
C30 C31 C26 122.7(4)

loop_
_geom_bond_atom_site_label_1
_geom_bond_atom_site_label_2
_geom_bond_distance
Si1 N2 1.757(3)
Si1 C4 1.896(3)
Si1 C1 1.902(3)
Si1 C18 1.979(3)
Si2 C6 1.878(5)
Si2 C5 1.882(5)
Si2 C7 1.887(5)
Si2 C1 1.910(3)
Si3 C10 1.856(5)
Si3 C8 1.875(4)
Si3 C9 1.883(4)
Si3 C1 1.930(4)
Si4 C12 1.854(4)
Si4 C11 1.866(5)
Si4 C13 1.885(5)
Si4 C4 1.927(4)
Si5 C16 1.860(5)
Si5 C14 1.863(5)
Si5 C15 1.864(6)
Si5 C4 1.923(3)
C18 N1 1.272(4)
C18 C26 1.453(5)
C17 N2 1.296(4)
C17 N1 1.445(4)
C17 C19 1.450(5)
O1 C22 1.342(4)
O1 C25 1.414(5)
O2 C29 1.343(5)
O2 C32 1.402(6)
C1 C2 1.578(5)
C2 C3 1.537(5)
C3 C4 1.579(5)
C19 C20 1.388(5)
C19 C24 1.398(5)
C20 C21 1.372(5)
C21 C22 1.399(5)
C22 C23 1.376(5)
C23 C24 1.362(5)
C26 C27 1.364(5)
C26 C31 1.414(5)
C27 C28 1.351(6)
C28 C29 1.367(6)
C29 C30 1.382(7)
C30 C31 1.357(6)
